data_7154262
loop_
_publ_author_name
'Kumar, Tarun'
'Verma, Deepti'
'Menna-Barreto, Rubem F S'
'Valen\,ca, Wagner O'
'da Silva J\'unior, Eufr\^anio N'
'Namboothiri, Irishi N. N.'

_publ_section_title
;
 Synthesis of imidazoles via cascade reaction of nitroallylic acetates
 with amidines and studies on their trypanocidal activity.
;
_journal_issue 7
_journal_name_full 'Organic &amp; biomolecular chemistry'
_journal_page_first 1996
_journal_page_last 2000
_journal_paper_doi 10.1039/c4ob02561j
_journal_volume 13
_journal_year 2015
_chemical_formula_moiety 'C18 H16 N2 O3, C H4 O'
_chemical_formula_sum 'C19 H20 N2 O4'
_chemical_formula_weight 340.37
_chemical_name_systematic
; 
 ? 
;
_space_group_IT_number 14
_symmetry_cell_setting monoclinic
_symmetry_space_group_name_Hall '-P 2ybc'
_symmetry_space_group_name_H-M 'P 1 21/c 1'
_atom_sites_solution_hydrogens geom
_atom_sites_solution_primary direct
_atom_sites_solution_secondary difmap
_audit_creation_method SHELXL-97
_audit_update_record
;
2014-12-04 deposited with the CCDC.
2014-12-24 downloaded from the CCDC.
;
_cell_angle_alpha 90.00
_cell_angle_beta 101.14(3)
_cell_angle_gamma 90.00
_cell_formula_units_Z 4
_cell_length_a 7.5360(15)
_cell_length_b 15.774(3)
_cell_length_c 14.325(3)
_cell_measurement_reflns_used 4254
_cell_measurement_temperature 100(2)
_cell_measurement_theta_max 29.0
_cell_measurement_theta_min 3.0
_cell_volume 1670.8(6)
_computing_cell_refinement 'CrystalClear-SM Expert 2.1 b24'
_computing_data_collection 'CrystalClear-SM Expert 2.1 b24 (Rigaku, 2012)'
_computing_data_reduction 'CrystalClear-SM Expert 2.1 b24'
_computing_molecular_graphics 'Bruker SHELXTL'
_computing_publication_material 'Bruker SHELXTL'
_computing_structure_refinement 'SHELXL-97 (Sheldrick, 2008)'
_computing_structure_solution 'SHELXS-97 (Sheldrick, 2008)'
_diffrn_ambient_temperature 100(2)
_diffrn_measured_fraction_theta_full 0.997
_diffrn_measured_fraction_theta_max 0.996
_diffrn_measurement_device_type 'Rigaku Saturn724'
_diffrn_measurement_method '\w scans'
_diffrn_radiation_monochromator Confocal
_diffrn_radiation_source MicroMax003_Mo
_diffrn_radiation_type MoK\a
_diffrn_radiation_wavelength 0.71073
_diffrn_reflns_av_R_equivalents 0.1091
_diffrn_reflns_av_sigmaI/netI 0.0891
_diffrn_reflns_limit_h_max 10
_diffrn_reflns_limit_h_min -10
_diffrn_reflns_limit_k_max 21
_diffrn_reflns_limit_k_min -21
_diffrn_reflns_limit_l_max 19
_diffrn_reflns_limit_l_min -19
_diffrn_reflns_number 22291
_diffrn_reflns_theta_full 25.50
_diffrn_reflns_theta_max 29.04
_diffrn_reflns_theta_min 3.04
_exptl_absorpt_coefficient_mu 0.096
_exptl_absorpt_correction_T_max 0.9867
_exptl_absorpt_correction_T_min 0.9783
_exptl_absorpt_correction_type numerical
_exptl_absorpt_process_details 'NUMABS (Rigaku, 1999)'
_exptl_crystal_colour colorless
_exptl_crystal_density_diffrn 1.353
_exptl_crystal_density_method 'not measured'
_exptl_crystal_description needle
_exptl_crystal_F_000 720
_exptl_crystal_size_max 0.23
_exptl_crystal_size_mid 0.18
_exptl_crystal_size_min 0.14
_refine_diff_density_max 0.319
_refine_diff_density_min -0.351
_refine_diff_density_rms 0.081
_refine_ls_extinction_method none
_refine_ls_goodness_of_fit_ref 1.090
_refine_ls_hydrogen_treatment mixed
_refine_ls_matrix_type full
_refine_ls_number_parameters 242
_refine_ls_number_reflns 4454
_refine_ls_number_restraints 0
_refine_ls_restrained_S_all 1.090
_refine_ls_R_factor_all 0.1140
_refine_ls_R_factor_gt 0.0727
_refine_ls_shift/su_max 0.000
_refine_ls_shift/su_mean 0.000
_refine_ls_structure_factor_coef Fsqd
_refine_ls_weighting_details 'calc w=1/[\s^2^(Fo^2^)+(0.0835P)^2^+0.0000P] where P=(Fo^2^+2Fc^2^)/3'
_refine_ls_weighting_scheme calc
_refine_ls_wR_factor_gt 0.1632
_refine_ls_wR_factor_ref 0.2026
_reflns_number_gt 2982
_reflns_number_total 4454
_reflns_threshold_expression >2sigma(I)
_cod_data_source_file c4ob02561j4.cif
_cod_data_source_block shelxl
_cod_depositor_comments
;
The following automatic conversions were performed:

'_symmetry_cell_setting' value 'Monoclinic' changed to 'monoclinic'
according to
/usr/data/users/saulius/crontab/automatic-downloads/rss-feeds/RSC/lib/dictionaries/cif_core.dic
dictionary named 'cif_core.dic' version 2.4.2 from 2011-04-26.

Automatic conversion script
Id: cif_fix_values 2935 2014-11-11 08:27:57Z andrius 

 Adding full bibliography for 7154262.cif.
;
_cod_original_cell_volume 1670.7(6)
_cod_original_sg_symbol_H-M 'P 21/c'
_cod_database_code 7154262

loop_
_symmetry_equiv_pos_as_xyz
'x, y, z'
'-x, y+1/2, -z+1/2'
'-x, -y, -z'
'x, -y-1/2, z-1/2'

loop_
_atom_site_label
_atom_site_type_symbol
_atom_site_fract_x
_atom_site_fract_y
_atom_site_fract_z
_atom_site_U_iso_or_equiv
_atom_site_adp_type
_atom_site_occupancy
_atom_site_symmetry_multiplicity
_atom_site_calc_flag
_atom_site_refinement_flags
O1 O 0.0668(2) 0.58728(10) 0.07942(11) 0.0277(4) Uani 1 1 d .
N1 N 0.4915(3) 0.80888(11) 0.48905(12) 0.0193(4) Uani 1 1 d .
H1A H 0.5167 0.8411 0.5401 0.023 Uiso 1 1 calc R
C1 C 0.5389(3) 0.72640(14) 0.48356(15) 0.0188(5) Uani 1 1 d .
O2 O 0.0056(2) 0.70027(10) -0.02452(11) 0.0274(4) Uani 1 1 d .
N2 N 0.4803(3) 0.69704(11) 0.39608(12) 0.0203(4) Uani 1 1 d .
C2 C 0.3920(3) 0.76420(14) 0.34344(15) 0.0193(5) Uani 1 1 d .
O3 O 0.4117(2) 1.06928(9) 0.36887(11) 0.0248(4) Uani 1 1 d .
H3A H 0.3782 1.0826 0.3114 0.037 Uiso 1 1 calc R
C3 C 0.3971(3) 0.83373(14) 0.40119(15) 0.0187(5) Uani 1 1 d .
O4 O 0.6762(3) 0.58374(12) 0.31565(12) 0.0294(4) Uani 1 1 d .
H4A H 0.605(6) 0.621(2) 0.342(3) 0.098(14) Uiso 1 1 d .
C4 C 0.6378(3) 0.67641(14) 0.56317(15) 0.0200(5) Uani 1 1 d .
C5 C 0.7191(3) 0.71395(15) 0.64886(15) 0.0227(5) Uani 1 1 d .
H5A H 0.7136 0.7737 0.6563 0.027 Uiso 1 1 calc R
C6 C 0.8084(3) 0.66408(16) 0.72380(16) 0.0266(5) Uani 1 1 d .
H6A H 0.8640 0.6899 0.7821 0.032 Uiso 1 1 calc R
C7 C 0.8162(3) 0.57716(15) 0.71334(16) 0.0254(5) Uani 1 1 d .
H7A H 0.8772 0.5432 0.7644 0.030 Uiso 1 1 calc R
C8 C 0.7352(4) 0.53945(15) 0.62847(16) 0.0263(5) Uani 1 1 d .
H8A H 0.7398 0.4796 0.6215 0.032 Uiso 1 1 calc R
C9 C 0.6473(3) 0.58884(15) 0.55376(16) 0.0238(5) Uani 1 1 d .
H9A H 0.5930 0.5627 0.4955 0.029 Uiso 1 1 calc R
C10 C 0.2992(3) 0.75197(15) 0.24417(16) 0.0208(5) Uani 1 1 d .
C11 C 0.2352(3) 0.67007(14) 0.21496(15) 0.0217(5) Uani 1 1 d .
H11A H 0.2584 0.6229 0.2568 0.026 Uiso 1 1 calc R
C12 C 0.1388(3) 0.66118(14) 0.12425(16) 0.0214(5) Uani 1 1 d .
C13 C 0.1041(3) 0.72831(15) 0.06204(16) 0.0229(5) Uani 1 1 d .
C14 C 0.1704(3) 0.80814(15) 0.08597(16) 0.0247(5) Uani 1 1 d .
H14A H 0.1505 0.8539 0.0420 0.030 Uiso 1 1 calc R
C15 C 0.2693(3) 0.81842(15) 0.17892(16) 0.0227(5) Uani 1 1 d .
H15A H 0.3176 0.8727 0.1981 0.027 Uiso 1 1 calc R
C16 C 0.3266(3) 0.92207(14) 0.38621(15) 0.0204(5) Uani 1 1 d .
H16A H 0.2725 0.9392 0.4410 0.025 Uiso 1 1 calc R
H16B H 0.2305 0.9240 0.3284 0.025 Uiso 1 1 calc R
C17 C 0.4765(3) 0.98429(14) 0.37531(16) 0.0223(5) Uani 1 1 d .
H17A H 0.5774 0.9790 0.4306 0.027 Uiso 1 1 calc R
H17B H 0.5235 0.9701 0.3173 0.027 Uiso 1 1 calc R
C18 C -0.0567(3) 0.61761(15) -0.00320(16) 0.0269(6) Uani 1 1 d .
H18B H -0.0579 0.5788 -0.0576 0.032 Uiso 1 1 calc R
H18A H -0.1808 0.6212 0.0099 0.032 Uiso 1 1 calc R
C20 C 0.8621(4) 0.6006(2) 0.3555(2) 0.0394(7) Uani 1 1 d .
H20A H 0.883(5) 0.662(2) 0.388(2) 0.071(11) Uiso 1 1 d .
H20C H 0.897(5) 0.562(2) 0.406(3) 0.071(11) Uiso 1 1 d .
H20B H 0.926(7) 0.587(3) 0.306(3) 0.127(17) Uiso 1 1 d .

loop_
_atom_site_aniso_label
_atom_site_aniso_U_11
_atom_site_aniso_U_22
_atom_site_aniso_U_33
_atom_site_aniso_U_23
_atom_site_aniso_U_13
_atom_site_aniso_U_12
O1 0.0295(10) 0.0208(9) 0.0289(9) -0.0050(7) -0.0041(7) 0.0001(7)
N1 0.0236(10) 0.0137(9) 0.0186(9) 0.0004(7) -0.0006(7) -0.0012(8)
C1 0.0209(12) 0.0148(10) 0.0206(11) -0.0017(8) 0.0037(9) -0.0022(9)
O2 0.0291(10) 0.0260(9) 0.0238(9) -0.0016(7) -0.0033(7) -0.0008(7)
N2 0.0243(11) 0.0172(10) 0.0182(9) 0.0022(7) 0.0011(8) 0.0007(8)
C2 0.0175(11) 0.0186(11) 0.0207(11) 0.0023(9) 0.0009(9) 0.0000(9)
O3 0.0362(10) 0.0154(8) 0.0211(8) 0.0009(6) 0.0017(7) 0.0019(7)
C3 0.0199(11) 0.0159(11) 0.0201(11) 0.0023(8) 0.0033(9) 0.0013(9)
O4 0.0285(10) 0.0303(10) 0.0270(9) -0.0066(7) -0.0008(7) 0.0053(8)
C4 0.0214(12) 0.0184(11) 0.0200(11) 0.0004(9) 0.0038(9) -0.0020(9)
C5 0.0243(13) 0.0202(11) 0.0229(11) -0.0025(9) 0.0028(9) 0.0007(10)
C6 0.0269(13) 0.0268(13) 0.0241(12) -0.0024(10) 0.0001(10) -0.0004(11)
C7 0.0280(13) 0.0248(12) 0.0225(12) 0.0060(9) 0.0028(10) 0.0010(10)
C8 0.0323(14) 0.0176(11) 0.0283(12) 0.0033(9) 0.0043(11) -0.0011(10)
C9 0.0283(13) 0.0201(11) 0.0213(11) 0.0023(9) 0.0009(10) -0.0016(10)
C10 0.0200(11) 0.0217(11) 0.0208(11) 0.0013(9) 0.0044(9) 0.0015(9)
C11 0.0237(12) 0.0167(11) 0.0239(12) 0.0004(9) 0.0024(9) 0.0014(9)
C12 0.0209(12) 0.0179(11) 0.0256(11) -0.0035(9) 0.0050(9) 0.0004(9)
C13 0.0205(12) 0.0269(12) 0.0200(11) -0.0024(9) 0.0009(9) 0.0023(10)
C14 0.0276(13) 0.0211(12) 0.0240(12) 0.0052(9) 0.0014(10) 0.0019(10)
C15 0.0236(12) 0.0200(11) 0.0239(12) 0.0029(9) 0.0032(9) 0.0018(10)
C16 0.0219(12) 0.0167(11) 0.0219(11) 0.0006(9) 0.0023(9) 0.0028(9)
C17 0.0257(12) 0.0153(11) 0.0245(12) 0.0016(9) 0.0009(9) 0.0019(9)
C18 0.0224(13) 0.0269(13) 0.0293(13) -0.0055(10) -0.0004(10) -0.0004(10)
C20 0.0280(16) 0.053(2) 0.0362(16) -0.0046(15) 0.0026(13) 0.0049(14)

loop_
_atom_type_symbol
_atom_type_description
_atom_type_scat_dispersion_real
_atom_type_scat_dispersion_imag
_atom_type_scat_source
C C 0.0033 0.0016 'International Tables Vol C Tables 4.2.6.8 and 6.1.1.4'
H H 0.0000 0.0000 'International Tables Vol C Tables 4.2.6.8 and 6.1.1.4'
N N 0.0061 0.0033 'International Tables Vol C Tables 4.2.6.8 and 6.1.1.4'
O O 0.0106 0.0060 'International Tables Vol C Tables 4.2.6.8 and 6.1.1.4'

loop_
_geom_angle_atom_site_label_1
_geom_angle_atom_site_label_2
_geom_angle_atom_site_label_3
_geom_angle
C12 O1 C18 103.53(17)
C1 N1 C3 108.39(18)
C1 N1 H1A 125.8
C3 N1 H1A 125.8
N2 C1 N1 110.25(19)
N2 C1 C4 124.9(2)
N1 C1 C4 124.84(19)
C13 O2 C18 103.83(17)
C1 N2 C2 106.39(18)
C3 C2 N2 109.11(19)
C3 C2 C10 129.9(2)
N2 C2 C10 120.77(19)
C17 O3 H3A 109.5
C2 C3 N1 105.86(19)
C2 C3 C16 133.9(2)
N1 C3 C16 120.25(19)
C20 O4 H4A 108(3)
C9 C4 C5 119.0(2)
C9 C4 C1 119.1(2)
C5 C4 C1 121.8(2)
C4 C5 C6 120.2(2)
C4 C5 H5A 119.9
C6 C5 H5A 119.9
C7 C6 C5 120.0(2)
C7 C6 H6A 120.0
C5 C6 H6A 120.0
C6 C7 C8 120.0(2)
C6 C7 H7A 120.0
C8 C7 H7A 120.0
C9 C8 C7 120.0(2)
C9 C8 H8A 120.0
C7 C8 H8A 120.0
C8 C9 C4 120.7(2)
C8 C9 H9A 119.7
C4 C9 H9A 119.7
C15 C10 C11 119.2(2)
C15 C10 C2 122.3(2)
C11 C10 C2 118.5(2)
C12 C11 C10 117.6(2)
C12 C11 H11A 121.2
C10 C11 H11A 121.2
C11 C12 C13 122.4(2)
C11 C12 O1 127.8(2)
C13 C12 O1 109.7(2)
C14 C13 C12 122.0(2)
C14 C13 O2 128.4(2)
C12 C13 O2 109.6(2)
C13 C14 C15 116.3(2)
C13 C14 H14A 121.8
C15 C14 H14A 121.8
C10 C15 C14 122.5(2)
C10 C15 H15A 118.8
C14 C15 H15A 118.8
C3 C16 C17 111.41(19)
C3 C16 H16A 109.3
C17 C16 H16A 109.3
C3 C16 H16B 109.3
C17 C16 H16B 109.3
H16A C16 H16B 108.0
O3 C17 C16 111.13(19)
O3 C17 H17A 109.4
C16 C17 H17A 109.4
O3 C17 H17B 109.4
C16 C17 H17B 109.4
H17A C17 H17B 108.0
O2 C18 O1 106.89(18)
O2 C18 H18B 110.3
O1 C18 H18B 110.3
O2 C18 H18A 110.3
O1 C18 H18A 110.3
H18B C18 H18A 108.6
O4 C20 H20A 113.1(19)
O4 C20 H20C 107(2)
H20A C20 H20C 105(3)
O4 C20 H20B 105(3)
H20A C20 H20B 118(3)
H20C C20 H20B 109(3)

loop_
_geom_bond_atom_site_label_1
_geom_bond_atom_site_label_2
_geom_bond_distance
O1 C12 1.390(3)
O1 C18 1.439(3)
N1 C1 1.355(3)
N1 C3 1.378(3)
N1 H1A 0.8800
C1 N2 1.329(3)
C1 C4 1.466(3)
O2 C13 1.389(3)
O2 C18 1.438(3)
N2 C2 1.393(3)
C2 C3 1.370(3)
C2 C10 1.471(3)
O3 C17 1.424(3)
O3 H3A 0.8400
C3 C16 1.492(3)
O4 C20 1.432(3)
O4 H4A 0.93(4)
C4 C9 1.391(3)
C4 C5 1.394(3)
C5 C6 1.395(3)
C5 H5A 0.9500
C6 C7 1.382(3)
C6 H6A 0.9500
C7 C8 1.385(3)
C7 H7A 0.9500
C8 C9 1.384(3)
C8 H8A 0.9500
C9 H9A 0.9500
C10 C15 1.394(3)
C10 C11 1.414(3)
C11 C12 1.368(3)
C11 H11A 0.9500
C12 C13 1.376(3)
C13 C14 1.374(3)
C14 C15 1.404(3)
C14 H14A 0.9500
C15 H15A 0.9500
C16 C17 1.527(3)
C16 H16A 0.9900
C16 H16B 0.9900
C17 H17A 0.9900
C17 H17B 0.9900
C18 H18B 0.9900
C18 H18A 0.9900
C20 H20A 1.07(4)
C20 H20C 0.94(4)
C20 H20B 0.96(5)

loop_
_geom_torsion_atom_site_label_1
_geom_torsion_atom_site_label_2
_geom_torsion_atom_site_label_3
_geom_torsion_atom_site_label_4
_geom_torsion
C3 N1 C1 N2 0.4(3)
C3 N1 C1 C4 -178.7(2)
N1 C1 N2 C2 0.2(2)
C4 C1 N2 C2 179.2(2)
C1 N2 C2 C3 -0.7(2)
C1 N2 C2 C10 -175.8(2)
N2 C2 C3 N1 0.9(3)
C10 C2 C3 N1 175.5(2)
N2 C2 C3 C16 -179.6(2)
C10 C2 C3 C16 -5.0(4)
C1 N1 C3 C2 -0.8(2)
C1 N1 C3 C16 179.67(19)
N2 C1 C4 C9 -11.4(3)
N1 C1 C4 C9 167.4(2)
N2 C1 C4 C5 170.1(2)
N1 C1 C4 C5 -11.1(3)
C9 C4 C5 C6 0.0(3)
C1 C4 C5 C6 178.5(2)
C4 C5 C6 C7 -0.2(4)
C5 C6 C7 C8 0.0(4)
C6 C7 C8 C9 0.4(4)
C7 C8 C9 C4 -0.6(4)
C5 C4 C9 C8 0.4(3)
C1 C4 C9 C8 -178.1(2)
C3 C2 C10 C15 30.5(4)
N2 C2 C10 C15 -155.4(2)
C3 C2 C10 C11 -148.1(2)
N2 C2 C10 C11 25.9(3)
C15 C10 C11 C12 -3.0(3)
C2 C10 C11 C12 175.7(2)
C10 C11 C12 C13 0.3(3)
C10 C11 C12 O1 178.3(2)
C18 O1 C12 C11 165.8(2)
C18 O1 C12 C13 -16.1(2)
C11 C12 C13 C14 2.6(4)
O1 C12 C13 C14 -175.7(2)
C11 C12 C13 O2 179.41(19)
O1 C12 C13 O2 1.1(3)
C18 O2 C13 C14 -169.1(2)
C18 O2 C13 C12 14.4(2)
C12 C13 C14 C15 -2.6(3)
O2 C13 C14 C15 -178.8(2)
C11 C10 C15 C14 3.0(3)
C2 C10 C15 C14 -175.7(2)
C13 C14 C15 C10 -0.1(3)
C2 C3 C16 C17 -101.6(3)
N1 C3 C16 C17 77.9(3)
C3 C16 C17 O3 -175.22(17)
C13 O2 C18 O1 -24.2(2)
C12 O1 C18 O2 24.8(2)
